data_4082253
loop_
_publ_author_name
'Amor, Inmaculada'
'Garc\'ia-Viv\'o, Daniel'
'Garc\'ia, M. Esther'
'Ruiz, Miguel A.'
'S\'aez, David'
'Hamidov, Hayrullo'
'Jeffery, John C.'

_publ_section_title
;
 Formation of P--H, P--C, and C--H Bonds by Hydride Attack on a
 Electrophilic Phosphide-Bridged Dimolybdenum Complex.
 Trapping the Phosphinidene Ligand with Borane
;
_journal_coden_ASTM ORGND7
_journal_issue 3
_journal_name_full Organometallics
_journal_page_first 466
_journal_page_last 468
_journal_paper_doi 10.1021/om061097m
_journal_volume 26
_journal_year 2007
_chemical_formula_moiety 'C30 H44 B Mo2 O2 P'
_chemical_formula_sum 'C30 H44 B Mo2 O2 P'
_chemical_formula_weight 670.31
_space_group_IT_number 19
_symmetry_cell_setting orthorhombic
_symmetry_space_group_name_Hall 'P 2ac 2ab'
_symmetry_space_group_name_H-M 'P 21 21 21'
_atom_sites_solution_hydrogens geom
_atom_sites_solution_primary direct
_atom_sites_solution_secondary difmap
_audit_creation_method SHELXL-97
_cell_angle_alpha 90.00
_cell_angle_beta 90.00
_cell_angle_gamma 90.00
_cell_formula_units_Z 8
_cell_length_a 11.3514(5)
_cell_length_b 17.7124(8)
_cell_length_c 29.7652(14)
_cell_measurement_reflns_used 386
_cell_measurement_temperature 100(2)
_cell_measurement_theta_max 70.10
_cell_measurement_theta_min 2.90
_cell_volume 5984.6(5)
_computing_cell_refinement 'SAINT (Bruker, 2001)'
_computing_data_collection 'SMART (Bruker, 2001)'
_computing_data_reduction 'SHELXTL (Bruker, 2001)'
_computing_molecular_graphics 'SHELXTL (Bruker, 2001)'
_computing_publication_material 'SHELXTL (Bruker, 2001)'
_computing_structure_refinement 'SHELXTL (Bruker, 2001)'
_computing_structure_solution 'SHELXTL (Bruker, 2001)'
_diffrn_ambient_temperature 100(2)
_diffrn_detector 'CCD plate'
_diffrn_detector_area_resol_mean 5.602
_diffrn_detector_type 'Bruker-AXS SMART 6000'
_diffrn_measured_fraction_theta_full 0.944
_diffrn_measured_fraction_theta_max 0.944
_diffrn_measurement_details 'frames, 0.3\% width'
_diffrn_measurement_device 'three-circle diffractometer'
_diffrn_measurement_device_type 'Bruker-AXS D8'
_diffrn_measurement_method '\w scans'
_diffrn_measurement_specimen_support 'glass fibre'
_diffrn_radiation_collimation 'Osmic CMF12-38Cu6 (blue) mirror optics'
_diffrn_radiation_monochromator 'Osmic CMF12-38Cu6 (blue) mirror optics'
_diffrn_radiation_probe x-ray
_diffrn_radiation_type 'Cu K\a'
_diffrn_radiation_wavelength 1.5418
_diffrn_reflns_av_R_equivalents 0.0605
_diffrn_reflns_av_sigmaI/netI 0.0771
_diffrn_reflns_limit_h_max 7
_diffrn_reflns_limit_h_min -13
_diffrn_reflns_limit_k_max 20
_diffrn_reflns_limit_k_min -20
_diffrn_reflns_limit_l_max 34
_diffrn_reflns_limit_l_min -26
_diffrn_reflns_number 24009
_diffrn_reflns_theta_full 70.19
_diffrn_reflns_theta_max 70.19
_diffrn_reflns_theta_min 2.90
_diffrn_source rotating-anode
_diffrn_source_current 120
_diffrn_source_power 4.8
_diffrn_source_size '3 x 0.3mm'
_diffrn_source_target Cu
_diffrn_source_type 'MAC Science M18XCE'
_diffrn_source_voltage 40
_exptl_absorpt_coefficient_mu 7.547
_exptl_absorpt_correction_T_max 0.86
_exptl_absorpt_correction_T_min 0.61
_exptl_absorpt_correction_type multi-scan
_exptl_absorpt_process_details 'SADABS (Sheldrick, 2001)'
_exptl_crystal_colour Red
_exptl_crystal_density_diffrn 1.488
_exptl_crystal_density_meas ?
_exptl_crystal_density_method 'not measured'
_exptl_crystal_description Plate
_exptl_crystal_F_000 2752
_exptl_crystal_size_max 0.05
_exptl_crystal_size_mid 0.05
_exptl_crystal_size_min 0.02
_refine_diff_density_max 0.884
_refine_diff_density_min -0.662
_refine_diff_density_rms 0.098
_refine_ls_abs_structure_details 'Flack H D (1983), Acta Cryst. A39, 876-881'
_refine_ls_abs_structure_Flack -0.022(9)
_refine_ls_extinction_method none
_refine_ls_goodness_of_fit_ref 0.983
_refine_ls_hydrogen_treatment mixed
_refine_ls_matrix_type full
_refine_ls_number_parameters 699
_refine_ls_number_reflns 9836
_refine_ls_number_restraints 0
_refine_ls_restrained_S_all 0.983
_refine_ls_R_factor_all 0.0394
_refine_ls_R_factor_gt 0.0342
_refine_ls_shift/su_max 0.025
_refine_ls_shift/su_mean 0.000
_refine_ls_structure_factor_coef Fsqd
_refine_ls_weighting_details 'calc w=1/[\s^2^(Fo^2^)+(0.0000P)^2^+0.0000P] where P=(Fo^2^+2Fc^2^)/3'
_refine_ls_weighting_scheme calc
_refine_ls_wR_factor_gt 0.0784
_refine_ls_wR_factor_ref 0.0815
_reflns_number_gt 9028
_reflns_number_total 9836
_reflns_threshold_expression >2sigma(I)
_cod_duplicate_entry 4072858
_cod_data_source_file om061097msup1.cif
_cod_data_source_block compound4
_cod_depositor_comments
;
The following automatic conversions were performed:

'_symmetry_cell_setting' value 'Orthorhombic' changed to
'orthorhombic' according to
/home/saulius/struct/CIF-dictionaries/cif_core.dic dictionary named
'cif_core.dic' version 2.4.2 from
2011-04-26.

'_diffrn_radiation_probe' value 'X-ray' changed to
'x-ray' according to
/home/saulius/struct/CIF-dictionaries/cif_core.dic dictionary named
'cif_core.dic' version 2.4.2 from
2011-04-26.

'_exptl_absorpt_correction_type' value 'Multi-scan'
changed to 'multi-scan' according to
/home/saulius/struct/CIF-dictionaries/cif_core.dic dictionary named
'cif_core.dic' version 2.4.2 from 2011-04-26.

Automatic conversion script
Id: cif_fix_values 1891 2012-01-12 08:04:46Z andrius 

The following automatic conversions were performed:

'_exptl_crystal_density_meas' value 'not measured' was changed to '?'
- the value is perceived as not measured.

Automatic conversion script
Id: cif_fix_values 3008 2015-01-20 13:52:24Z robertas 

The following automatic conversions were performed:

data name '_diffrn_specimen_support' was replaced with
'_diffrn_measurement_specimen_support' as specified in the
replacement file 'data/replacement-values/replacement_tags.lst'.

Automatic conversion script
Id: cif_correct_tags 9268 2022-04-12 08:56:07Z antanas 
;
_cod_original_sg_symbol_H-M P2(1)2(1)2(1)
_cod_database_code 4082253

loop_
_symmetry_equiv_pos_as_xyz
'x, y, z'
'-x+1/2, -y, z+1/2'
'-x, y+1/2, -z+1/2'
'x+1/2, -y+1/2, -z'

loop_
_atom_site_label
_atom_site_type_symbol
_atom_site_fract_x
_atom_site_fract_y
_atom_site_fract_z
_atom_site_U_iso_or_equiv
_atom_site_adp_type
_atom_site_occupancy
_atom_site_symmetry_multiplicity
_atom_site_calc_flag
_atom_site_refinement_flags
H102 H 0.053(5) 0.559(4) 0.863(2) 0.040(18) Uiso 1 1 d .
Mo2 Mo 0.33323(4) 0.50096(2) 0.972934(13) 0.01578(10) Uani 1 1 d .
Mo1 Mo -0.01546(4) 0.64527(2) 0.950982(13) 0.01608(10) Uani 1 1 d .
P1 P 0.13293(11) 0.54169(7) 0.94053(5) 0.0168(3) Uani 1 1 d .
C41 C 0.1359(4) 0.4147(3) 1.05218(18) 0.0187(11) Uani 1 1 d .
C22 C 0.3362(5) 0.6292(3) 0.95751(19) 0.0236(12) Uani 1 1 d .
H22 H 0.2656 0.6554 0.9503 0.028 Uiso 1 1 calc R
O1 O 0.0899(3) 0.8053(2) 0.93639(14) 0.0305(10) Uani 1 1 d .
O2 O 0.1222(4) 0.6668(2) 1.04031(14) 0.0368(11) Uani 1 1 d .
C2 C 0.0737(5) 0.6581(3) 1.00691(19) 0.0227(12) Uani 1 1 d .
C13 C -0.1703(5) 0.5915(3) 0.98930(18) 0.0224(12) Uani 1 1 d .
H13 H -0.1571 0.5669 1.0172 0.027 Uiso 1 1 calc R
C43 C 0.1454(6) 0.4817(3) 1.0840(2) 0.0338(15) Uani 1 1 d .
H43A H 0.1380 0.5287 1.0669 0.051 Uiso 1 1 calc R
H43B H 0.2220 0.4805 1.0992 0.051 Uiso 1 1 calc R
H43C H 0.0823 0.4789 1.1064 0.051 Uiso 1 1 calc R
C44 C 0.1469(5) 0.3413(3) 1.07924(18) 0.0266(13) Uani 1 1 d .
H44A H 0.2231 0.3402 1.0947 0.040 Uiso 1 1 calc R
H44B H 0.1412 0.2980 1.0589 0.040 Uiso 1 1 calc R
H44C H 0.0833 0.3388 1.1015 0.040 Uiso 1 1 calc R
C14 C -0.1689(5) 0.5572(3) 0.94675(19) 0.0239(12) Uani 1 1 d .
H14 H -0.1529 0.5054 0.9410 0.029 Uiso 1 1 calc R
C42 C 0.0134(5) 0.4161(3) 1.03077(19) 0.0310(13) Uani 1 1 d .
H42A H -0.0467 0.4144 1.0544 0.046 Uiso 1 1 calc R
H42B H 0.0043 0.3723 1.0110 0.046 Uiso 1 1 calc R
H42C H 0.0041 0.4625 1.0132 0.046 Uiso 1 1 calc R
C11 C -0.2104(5) 0.6812(3) 0.9368(2) 0.0300(14) Uani 1 1 d .
H11 H -0.2283 0.7283 0.9231 0.036 Uiso 1 1 calc R
C15 C -0.1952(5) 0.6125(3) 0.9140(2) 0.0281(13) Uani 1 1 d .
H15 H -0.2014 0.6047 0.8825 0.034 Uiso 1 1 calc R
C32 C 0.2356(4) 0.4141(3) 1.01712(17) 0.0149(11) Uani 1 1 d .
C35 C 0.4294(4) 0.3942(3) 0.95837(17) 0.0178(11) Uani 1 1 d .
H35 H 0.4948 0.3941 0.9385 0.021 Uiso 1 1 calc R
C36 C 0.3143(4) 0.3845(3) 0.94018(16) 0.0147(10) Uani 1 1 d .
C25 C 0.4870(6) 0.5747(3) 0.9948(3) 0.0459(19) Uani 1 1 d .
H25 H 0.5378 0.5573 1.0179 0.055 Uiso 1 1 calc R
C34 C 0.4502(5) 0.4039(3) 1.00450(18) 0.0201(12) Uani 1 1 d .
C21 C 0.3826(6) 0.6184(3) 1.0013(2) 0.0345(15) Uani 1 1 d .
H21 H 0.3512 0.6364 1.0289 0.041 Uiso 1 1 calc R
C1 C 0.0502(5) 0.7456(3) 0.94201(18) 0.0214(12) Uani 1 1 d .
C31 C 0.2204(4) 0.3912(3) 0.97215(17) 0.0158(10) Uani 1 1 d .
H31 H 0.1429 0.3793 0.9624 0.019 Uiso 1 1 calc R
C24 C 0.5024(6) 0.5615(3) 0.9488(3) 0.0421(17) Uani 1 1 d .
H24 H 0.5655 0.5342 0.9355 0.051 Uiso 1 1 calc R
C33 C 0.3538(5) 0.4230(3) 1.03252(17) 0.0189(11) Uani 1 1 d .
H33 H 0.3681 0.4418 1.0619 0.023 Uiso 1 1 calc R
C12 C -0.1948(4) 0.6694(3) 0.9833(2) 0.0259(13) Uani 1 1 d .
H12 H -0.1999 0.7066 1.0062 0.031 Uiso 1 1 calc R
Mo4 Mo 0.15892(4) 0.96640(2) 0.770626(13) 0.01336(9) Uani 1 1 d .
Mo3 Mo 0.51254(4) 1.10865(2) 0.761158(13) 0.01487(9) Uani 1 1 d .
P2 P 0.35655(11) 1.01446(7) 0.73942(5) 0.0156(3) Uani 1 1 d .
O102 O 0.3776(3) 1.0977(2) 0.85173(12) 0.0262(9) Uani 1 1 d .
C102 C 0.4240(5) 1.1016(3) 0.81738(18) 0.0184(11) Uani 1 1 d .
C132 C 0.2538(4) 0.8682(3) 0.80638(17) 0.0126(10) Uani 1 1 d .
C114 C 0.6586(5) 1.0191(3) 0.74397(18) 0.0209(12) Uani 1 1 d .
H114 H 0.6383 0.9714 0.7316 0.025 Uiso 1 1 calc R
O101 O 0.4250(3) 1.2740(2) 0.77216(13) 0.0265(9) Uani 1 1 d .
C101 C 0.4564(4) 1.2122(3) 0.76759(18) 0.0197(11) Uani 1 1 d .
C112 C 0.6952(4) 1.1143(3) 0.79424(17) 0.0199(11) Uani 1 1 d .
H112 H 0.7045 1.1415 0.8215 0.024 Uiso 1 1 calc R
C136 C 0.1796(4) 0.8603(2) 0.72685(17) 0.0154(10) Uani 1 1 d .
C133 C 0.1344(4) 0.8715(3) 0.82154(17) 0.0170(11) Uani 1 1 d .
H133 H 0.1185 0.8800 0.8525 0.020 Uiso 1 1 calc R
C135 C 0.0624(4) 0.8660(3) 0.74471(17) 0.0145(11) Uani 1 1 d .
H135 H -0.0016 0.8726 0.7245 0.017 Uiso 1 1 calc R
C81 C -0.0847(5) 0.8409(3) 0.80866(19) 0.0212(12) Uani 1 1 d .
C71 C 0.3523(4) 0.8579(3) 0.84170(17) 0.0171(10) Uani 1 1 d .
C113 C 0.6648(5) 1.0375(3) 0.79020(17) 0.0204(11) Uani 1 1 d .
H113 H 0.6509 1.0037 0.8144 0.025 Uiso 1 1 calc R
C115 C 0.6883(4) 1.0853(3) 0.71964(18) 0.0238(12) Uani 1 1 d .
H115 H 0.6931 1.0891 0.6879 0.029 Uiso 1 1 calc R
C73 C 0.3298(5) 0.9063(3) 0.88379(17) 0.0226(12) Uani 1 1 d .
H73A H 0.3979 0.9028 0.9040 0.034 Uiso 1 1 calc R
H73B H 0.2594 0.8879 0.8993 0.034 Uiso 1 1 calc R
H73C H 0.3181 0.9590 0.8749 0.034 Uiso 1 1 calc R
C134 C 0.0392(4) 0.8622(3) 0.79103(17) 0.0152(11) Uani 1 1 d .
C84 C -0.1809(5) 0.8553(5) 0.7736(3) 0.061(2) Uani 1 1 d .
H84A H -0.1702 0.8207 0.7482 0.091 Uiso 1 1 calc R
H84B H -0.1755 0.9076 0.7630 0.091 Uiso 1 1 calc R
H84C H -0.2584 0.8469 0.7872 0.091 Uiso 1 1 calc R
C82 C -0.1200(6) 0.8789(4) 0.8523(2) 0.050(2) Uani 1 1 d .
H82A H -0.1927 0.8560 0.8637 0.076 Uiso 1 1 calc R
H82B H -0.1328 0.9329 0.8470 0.076 Uiso 1 1 calc R
H82C H -0.0570 0.8724 0.8745 0.076 Uiso 1 1 calc R
C131 C 0.2711(4) 0.8582(3) 0.75991(18) 0.0154(10) Uani 1 1 d .
H131 H 0.3492 0.8493 0.7498 0.018 Uiso 1 1 calc R
C122 C 0.1564(5) 1.0973(2) 0.76620(19) 0.0203(11) Uani 1 1 d .
H122 H 0.2257 1.1251 0.7595 0.024 Uiso 1 1 calc R
C93 C 0.1526(5) 0.9132(3) 0.64881(18) 0.0263(12) Uani 1 1 d .
H93A H 0.0740 0.9282 0.6591 0.040 Uiso 1 1 calc R
H93B H 0.1490 0.8988 0.6171 0.040 Uiso 1 1 calc R
H93C H 0.2072 0.9556 0.6525 0.040 Uiso 1 1 calc R
C121 C 0.0753(5) 1.0694(3) 0.7341(2) 0.0312(14) Uani 1 1 d .
H121 H 0.0802 1.0751 0.7024 0.037 Uiso 1 1 calc R
C92 C 0.3250(5) 0.8298(3) 0.66477(17) 0.0255(12) Uani 1 1 d .
H92A H 0.3730 0.8742 0.6719 0.038 Uiso 1 1 calc R
H92B H 0.3312 0.8188 0.6326 0.038 Uiso 1 1 calc R
H92C H 0.3533 0.7864 0.6821 0.038 Uiso 1 1 calc R
C64 C 0.3542(5) 0.2776(3) 0.88870(18) 0.0247(12) Uani 1 1 d .
H64A H 0.4387 0.2809 0.8951 0.037 Uiso 1 1 calc R
H64B H 0.3425 0.2575 0.8584 0.037 Uiso 1 1 calc R
H64C H 0.3165 0.2441 0.9106 0.037 Uiso 1 1 calc R
C51 C 0.5733(5) 0.3886(3) 1.0247(2) 0.0278(13) Uani 1 1 d .
C94 C 0.1230(5) 0.7751(3) 0.66417(19) 0.0239(12) Uani 1 1 d .
H94A H 0.1424 0.7337 0.6847 0.036 Uiso 1 1 calc R
H94B H 0.1415 0.7602 0.6333 0.036 Uiso 1 1 calc R
H94C H 0.0389 0.7869 0.6665 0.036 Uiso 1 1 calc R
C63 C 0.1698(5) 0.3517(3) 0.87760(19) 0.0263(12) Uani 1 1 d .
H63A H 0.1285 0.3157 0.8970 0.039 Uiso 1 1 calc R
H63B H 0.1651 0.3347 0.8463 0.039 Uiso 1 1 calc R
H63C H 0.1330 0.4016 0.8803 0.039 Uiso 1 1 calc R
C62 C 0.3618(5) 0.4101(3) 0.85898(18) 0.0256(13) Uani 1 1 d .
H62A H 0.3203 0.4586 0.8581 0.038 Uiso 1 1 calc R
H62B H 0.3621 0.3877 0.8289 0.038 Uiso 1 1 calc R
H62C H 0.4432 0.4182 0.8690 0.038 Uiso 1 1 calc R
C74 C 0.3564(5) 0.7746(3) 0.85516(19) 0.0242(12) Uani 1 1 d .
H74A H 0.3812 0.7442 0.8293 0.036 Uiso 1 1 calc R
H74B H 0.2780 0.7584 0.8650 0.036 Uiso 1 1 calc R
H74C H 0.4126 0.7679 0.8798 0.036 Uiso 1 1 calc R
C123 C 0.1178(5) 1.0771(3) 0.8100(2) 0.0292(14) Uani 1 1 d .
H123 H 0.1550 1.0887 0.8377 0.035 Uiso 1 1 calc R
C61 C 0.2991(4) 0.3567(3) 0.89187(17) 0.0189(11) Uani 1 1 d .
C72 C 0.4720(4) 0.8816(3) 0.82300(19) 0.0239(12) Uani 1 1 d .
H72A H 0.5332 0.8721 0.8456 0.036 Uiso 1 1 calc R
H72B H 0.4705 0.9355 0.8157 0.036 Uiso 1 1 calc R
H72C H 0.4893 0.8525 0.7958 0.036 Uiso 1 1 calc R
C91 C 0.1960(5) 0.8457(3) 0.67684(17) 0.0204(12) Uani 1 1 d .
B2 B 0.3775(6) 1.0848(4) 0.6910(2) 0.0241(15) Uani 1 1 d .
B1 B 0.1130(6) 0.5934(4) 0.8848(2) 0.0230(14) Uani 1 1 d .
C83 C -0.0782(5) 0.7566(3) 0.8167(2) 0.0372(16) Uani 1 1 d .
H83A H -0.0225 0.7463 0.8411 0.056 Uiso 1 1 calc R
H83B H -0.0516 0.7313 0.7893 0.056 Uiso 1 1 calc R
H83C H -0.1564 0.7377 0.8251 0.056 Uiso 1 1 calc R
C111 C 0.7093(4) 1.1438(3) 0.75003(18) 0.0232(13) Uani 1 1 d .
H111 H 0.7294 1.1943 0.7426 0.028 Uiso 1 1 calc R
C54 C 0.6731(5) 0.4052(4) 0.9932(2) 0.0498(19) Uani 1 1 d .
H54A H 0.6775 0.4598 0.9878 0.075 Uiso 1 1 calc R
H54B H 0.6598 0.3791 0.9646 0.075 Uiso 1 1 calc R
H54C H 0.7473 0.3877 1.0064 0.075 Uiso 1 1 calc R
C23 C 0.4123(5) 0.5944(3) 0.9265(2) 0.0291(14) Uani 1 1 d .
H23 H 0.4019 0.5941 0.8948 0.035 Uiso 1 1 calc R
C125 C -0.0120(5) 1.0326(3) 0.7575(3) 0.053(2) Uani 1 1 d .
H125 H -0.0786 1.0084 0.7447 0.063 Uiso 1 1 calc R
C124 C 0.0140(7) 1.0368(4) 0.8036(3) 0.060(3) Uani 1 1 d .
H124 H -0.0324 1.0153 0.8269 0.072 Uiso 1 1 calc R
C52 C 0.5725(6) 0.3030(4) 1.0326(3) 0.062(3) Uani 1 1 d .
H52A H 0.5445 0.2775 1.0054 0.093 Uiso 1 1 calc R
H52B H 0.5201 0.2911 1.0577 0.093 Uiso 1 1 calc R
H52C H 0.6525 0.2859 1.0396 0.093 Uiso 1 1 calc R
C53 C 0.5960(7) 0.4283(6) 1.0686(3) 0.078(3) Uani 1 1 d .
H53A H 0.6742 0.4143 1.0798 0.118 Uiso 1 1 calc R
H53B H 0.5361 0.4133 1.0906 0.118 Uiso 1 1 calc R
H53C H 0.5925 0.4830 1.0640 0.118 Uiso 1 1 calc R
H103 H 0.197(4) 0.626(3) 0.8766(17) 0.013(13) Uiso 1 1 d .
H203 H 0.298(4) 1.118(2) 0.6852(15) 0.000(11) Uiso 1 1 d .
H101 H 0.046(4) 0.647(3) 0.8928(18) 0.025(15) Uiso 1 1 d .
H1 H 0.068(4) 0.484(3) 0.9339(18) 0.024(15) Uiso 1 1 d .
H2 H 0.409(4) 0.962(3) 0.7289(19) 0.024(14) Uiso 1 1 d .
H201 H 0.429(6) 1.125(4) 0.703(2) 0.05(2) Uiso 1 1 d .
H202 H 0.422(4) 1.062(3) 0.6626(18) 0.017(14) Uiso 1 1 d .

loop_
_atom_site_aniso_label
_atom_site_aniso_U_11
_atom_site_aniso_U_22
_atom_site_aniso_U_33
_atom_site_aniso_U_23
_atom_site_aniso_U_13
_atom_site_aniso_U_12
Mo2 0.0142(2) 0.0158(2) 0.0174(2) 0.00038(16) -0.00091(16) -0.00084(16)
Mo1 0.0170(2) 0.0147(2) 0.0166(2) -0.00102(15) 0.00135(17) 0.00146(16)
P1 0.0189(8) 0.0132(6) 0.0184(7) -0.0002(5) -0.0003(5) 0.0006(5)
C41 0.017(3) 0.019(3) 0.020(3) 0.002(2) 0.003(2) -0.0011(19)
C22 0.019(3) 0.015(3) 0.037(3) 0.002(2) 0.001(3) -0.007(2)
O1 0.036(3) 0.023(2) 0.032(3) -0.0013(17) 0.0115(19) -0.0054(17)
O2 0.056(3) 0.031(2) 0.023(2) -0.0056(17) -0.010(2) -0.0072(19)
C2 0.033(3) 0.014(3) 0.021(3) 0.003(2) -0.001(2) 0.001(2)
C13 0.016(3) 0.028(3) 0.023(3) -0.003(2) 0.005(2) -0.005(2)
C43 0.039(4) 0.030(3) 0.033(4) -0.006(2) 0.017(3) -0.001(3)
C44 0.033(4) 0.023(3) 0.024(3) 0.005(2) 0.014(3) -0.001(2)
C14 0.013(3) 0.024(3) 0.034(3) -0.007(2) 0.000(3) -0.005(2)
C42 0.028(3) 0.044(4) 0.020(3) 0.008(3) 0.006(3) 0.005(3)
C11 0.015(3) 0.029(3) 0.046(4) 0.002(3) -0.004(3) 0.006(2)
C15 0.016(3) 0.043(4) 0.025(3) -0.007(3) -0.004(2) -0.001(2)
C32 0.019(3) 0.010(3) 0.015(3) -0.0001(19) 0.006(2) 0.0004(18)
C35 0.014(3) 0.020(3) 0.019(3) 0.004(2) 0.004(2) 0.006(2)
C36 0.021(3) 0.007(2) 0.016(3) 0.0018(18) 0.001(2) -0.0019(18)
C25 0.033(4) 0.026(3) 0.079(6) 0.010(3) -0.033(4) -0.014(3)
C34 0.025(3) 0.014(3) 0.021(3) 0.003(2) -0.003(2) 0.002(2)
C21 0.050(4) 0.025(3) 0.028(4) -0.008(3) -0.003(3) -0.021(3)
C1 0.027(3) 0.019(3) 0.018(3) -0.003(2) 0.003(2) 0.008(2)
C31 0.015(3) 0.015(3) 0.018(3) 0.006(2) 0.000(2) -0.0018(19)
C24 0.025(4) 0.026(3) 0.076(5) 0.008(3) 0.006(4) -0.006(3)
C33 0.025(3) 0.019(3) 0.013(3) 0.003(2) -0.001(2) 0.000(2)
C12 0.015(3) 0.025(3) 0.038(4) -0.018(2) 0.009(2) 0.003(2)
Mo4 0.0128(2) 0.01117(19) 0.0161(2) 0.00030(15) -0.00040(16) 0.00114(14)
Mo3 0.0158(2) 0.01536(19) 0.0135(2) 0.00046(15) -0.00028(16) -0.00291(15)
P2 0.0156(7) 0.0153(7) 0.0159(7) 0.0003(5) 0.0000(5) -0.0011(5)
O102 0.042(3) 0.019(2) 0.018(2) -0.0003(15) 0.0074(17) -0.0029(16)
C102 0.022(3) 0.012(3) 0.021(3) -0.001(2) -0.001(2) 0.0016(19)
C132 0.014(3) 0.009(2) 0.015(3) 0.0041(18) -0.001(2) 0.0017(17)
C114 0.017(3) 0.022(3) 0.024(3) -0.007(2) 0.000(2) 0.001(2)
O101 0.035(2) 0.016(2) 0.029(2) 0.0002(16) 0.0029(18) 0.0038(15)
C101 0.019(3) 0.023(3) 0.016(3) 0.003(2) -0.003(2) -0.015(2)
C112 0.014(3) 0.029(3) 0.017(3) -0.008(2) -0.004(2) -0.006(2)
C136 0.021(3) 0.006(2) 0.019(3) -0.0040(18) -0.005(2) 0.0022(18)
C133 0.026(3) 0.011(3) 0.014(3) 0.0061(19) 0.003(2) 0.0016(19)
C135 0.015(3) 0.008(2) 0.021(3) -0.0031(19) -0.008(2) -0.0006(17)
C81 0.017(3) 0.021(3) 0.025(3) 0.007(2) 0.003(2) -0.005(2)
C71 0.018(3) 0.015(3) 0.018(3) 0.001(2) -0.002(2) 0.003(2)
C113 0.013(3) 0.028(3) 0.020(3) 0.003(2) -0.005(2) 0.000(2)
C115 0.016(3) 0.040(3) 0.014(3) -0.001(2) 0.005(2) -0.001(2)
C73 0.025(3) 0.024(3) 0.019(3) -0.003(2) -0.005(2) -0.002(2)
C134 0.018(3) 0.007(2) 0.020(3) 0.0035(19) 0.002(2) -0.0002(18)
C84 0.011(3) 0.103(6) 0.068(6) 0.050(5) -0.004(3) -0.011(3)
C82 0.040(4) 0.052(5) 0.059(5) -0.025(4) 0.035(4) -0.024(3)
C131 0.010(3) 0.010(2) 0.026(3) -0.001(2) -0.003(2) 0.0012(18)
C122 0.020(3) 0.005(2) 0.036(3) 0.002(2) 0.000(3) 0.0049(19)
C93 0.032(3) 0.030(3) 0.017(3) 0.004(2) -0.005(3) 0.006(2)
C121 0.038(4) 0.018(3) 0.038(4) 0.000(3) -0.020(3) 0.009(2)
C92 0.031(3) 0.036(3) 0.009(3) -0.006(2) 0.000(2) -0.001(2)
C64 0.035(4) 0.020(3) 0.018(3) 0.002(2) 0.008(2) 0.004(2)
C51 0.021(3) 0.034(3) 0.028(3) 0.001(3) -0.006(2) 0.002(2)
C94 0.022(3) 0.027(3) 0.022(3) -0.009(2) -0.007(2) 0.009(2)
C63 0.024(3) 0.030(3) 0.025(3) -0.006(2) -0.002(2) 0.000(2)
C62 0.040(4) 0.018(3) 0.018(3) 0.000(2) 0.004(2) 0.002(2)
C74 0.026(3) 0.020(3) 0.027(3) 0.006(2) -0.014(2) 0.000(2)
C123 0.049(4) 0.010(3) 0.028(3) -0.007(2) 0.011(3) 0.011(2)
C61 0.022(3) 0.017(3) 0.017(3) 0.000(2) 0.000(2) 0.004(2)
C72 0.014(3) 0.032(3) 0.026(3) 0.001(2) -0.005(2) 0.003(2)
C91 0.028(3) 0.020(3) 0.013(3) -0.001(2) 0.001(2) 0.004(2)
B2 0.026(4) 0.029(4) 0.017(4) 0.000(3) 0.003(3) -0.008(3)
B1 0.026(4) 0.020(3) 0.023(4) -0.002(2) 0.001(3) 0.004(3)
C83 0.029(4) 0.025(3) 0.058(5) 0.006(3) 0.011(3) -0.006(2)
C111 0.014(3) 0.028(3) 0.027(3) 0.005(2) -0.003(2) -0.003(2)
C54 0.013(3) 0.086(6) 0.051(4) 0.025(4) -0.013(3) -0.004(3)
C23 0.035(4) 0.016(3) 0.037(4) 0.001(2) 0.018(3) -0.007(2)
C125 0.015(3) 0.013(3) 0.131(8) -0.009(4) -0.015(4) 0.006(2)
C124 0.053(5) 0.020(3) 0.106(7) 0.016(4) 0.054(5) 0.013(3)
C52 0.033(4) 0.058(5) 0.096(7) 0.044(5) -0.021(4) 0.000(3)
C53 0.053(6) 0.134(9) 0.048(5) -0.037(5) -0.032(4) 0.035(5)

loop_
_atom_type_symbol
_atom_type_description
_atom_type_scat_dispersion_real
_atom_type_scat_dispersion_imag
_atom_type_scat_source
C C 0.0181 0.0091 'International Tables Vol C Tables 4.2.6.8 and 6.1.1.4'
H H 0.0000 0.0000 'International Tables Vol C Tables 4.2.6.8 and 6.1.1.4'
B B 0.0090 0.0039 'International Tables Vol C Tables 4.2.6.8 and 6.1.1.4'
O O 0.0492 0.0322 'International Tables Vol C Tables 4.2.6.8 and 6.1.1.4'
P P 0.2955 0.4335 'International Tables Vol C Tables 4.2.6.8 and 6.1.1.4'
Mo Mo -0.0483 2.7339 'International Tables Vol C Tables 4.2.6.8 and 6.1.1.4'

loop_
_geom_angle_atom_site_label_1
_geom_angle_atom_site_label_2
_geom_angle_atom_site_label_3
_geom_angle
C35 Mo2 C33 65.34(18)
C35 Mo2 C25 99.6(2)
C33 Mo2 C25 92.7(2)
C35 Mo2 C36 36.73(18)
C33 Mo2 C36 78.06(18)
C25 Mo2 C36 135.2(2)
C35 Mo2 C32 77.31(18)
C33 Mo2 C32 36.39(18)
C25 Mo2 C32 126.0(2)
C36 Mo2 C32 66.26(17)
C35 Mo2 C21 135.7(2)
C33 Mo2 C21 103.8(2)
C25 Mo2 C21 36.3(2)
C36 Mo2 C21 170.8(2)
C32 Mo2 C21 120.5(2)
C35 Mo2 C24 85.8(2)
C33 Mo2 C24 116.2(2)
C25 Mo2 C24 35.5(2)
C36 Mo2 C24 111.3(2)
C32 Mo2 C24 152.2(2)
C21 Mo2 C24 59.7(2)
C35 Mo2 C22 141.9(2)
C33 Mo2 C22 138.86(19)
C25 Mo2 C22 58.9(2)
C36 Mo2 C22 143.06(18)
C32 Mo2 C22 140.64(18)
C21 Mo2 C22 35.7(2)
C24 Mo2 C22 58.1(2)
C35 Mo2 C31 63.78(18)
C33 Mo2 C31 63.53(18)
C25 Mo2 C31 154.7(2)
C36 Mo2 C31 36.13(17)
C32 Mo2 C31 35.40(18)
C21 Mo2 C31 152.6(2)
C24 Mo2 C31 147.2(2)
C22 Mo2 C31 145.54(19)
C35 Mo2 C23 107.36(19)
C33 Mo2 C23 149.1(2)
C25 Mo2 C23 57.8(2)
C36 Mo2 C23 114.98(19)
C32 Mo2 C23 173.9(2)
C21 Mo2 C23 59.1(2)
C24 Mo2 C23 33.8(2)
C22 Mo2 C23 35.18(19)
C31 Mo2 C23 142.9(2)
C35 Mo2 C34 35.42(18)
C33 Mo2 C34 35.55(18)
C25 Mo2 C34 82.7(2)
C36 Mo2 C34 64.38(18)
C32 Mo2 C34 63.83(17)
C21 Mo2 C34 111.9(2)
C24 Mo2 C34 89.7(2)
C22 Mo2 C34 141.49(19)
C31 Mo2 C34 72.89(17)
C23 Mo2 C34 122.3(2)
C35 Mo2 P1 126.77(14)
C33 Mo2 P1 123.85(14)
C25 Mo2 P1 128.63(17)
C36 Mo2 P1 90.58(13)
C32 Mo2 P1 88.63(13)
C21 Mo2 P1 95.67(17)
C24 Mo2 P1 119.13(17)
C22 Mo2 P1 70.35(14)
C31 Mo2 P1 75.20(12)
C23 Mo2 P1 85.36(16)
C34 Mo2 P1 148.02(13)
C1 Mo1 C2 79.2(2)
C1 Mo1 C12 103.1(2)
C2 Mo1 C12 94.6(2)
C1 Mo1 C13 137.6(2)
C2 Mo1 C13 91.2(2)
C12 Mo1 C13 36.0(2)
C1 Mo1 C11 95.1(2)
C2 Mo1 C11 127.5(2)
C12 Mo1 C11 35.4(2)
C13 Mo1 C11 58.7(2)
C1 Mo1 C14 152.4(2)
C2 Mo1 C14 120.5(2)
C12 Mo1 C14 59.10(19)
C13 Mo1 C14 35.22(19)
C11 Mo1 C14 57.9(2)
C1 Mo1 C15 119.0(2)
C2 Mo1 C15 149.3(2)
C12 Mo1 C15 58.7(2)
C13 Mo1 C15 58.4(2)
C11 Mo1 C15 34.5(2)
C14 Mo1 C15 34.8(2)
C1 Mo1 P1 113.19(15)
C2 Mo1 P1 81.02(16)
C12 Mo1 P1 141.69(15)
C13 Mo1 P1 105.76(14)
C11 Mo1 P1 144.20(15)
C14 Mo1 P1 90.30(14)
C15 Mo1 P1 109.78(15)
C1 Mo1 H101 73.3(17)
C2 Mo1 H101 126.3(16)
C12 Mo1 H101 135.9(16)
C13 Mo1 H101 138.8(17)
C11 Mo1 H101 100.5(16)
C14 Mo1 H101 103.9(17)
C15 Mo1 H101 84.1(16)
P1 Mo1 H101 69.3(17)
B1 P1 Mo1 71.16(19)
B1 P1 Mo2 124.4(2)
Mo1 P1 Mo2 138.72(6)
B1 P1 H1 100(2)
Mo1 P1 H1 102(2)
Mo2 P1 H1 110(2)
C43 C41 C42 108.1(4)
C43 C41 C44 109.1(5)
C42 C41 C44 107.8(4)
C43 C41 C32 112.0(4)
C42 C41 C32 112.7(4)
C44 C41 C32 106.9(4)
C23 C22 C21 108.4(5)
C23 C22 Mo2 73.1(3)
C21 C22 Mo2 72.0(3)
C23 C22 H22 125.8
C21 C22 H22 125.8
Mo2 C22 H22 120.8
O2 C2 Mo1 177.5(5)
C14 C13 C12 108.1(5)
C14 C13 Mo1 74.0(3)
C12 C13 Mo1 71.7(3)
C14 C13 H13 126.0
C12 C13 H13 126.0
Mo1 C13 H13 120.2
C41 C43 H43A 109.5
C41 C43 H43B 109.5
H43A C43 H43B 109.5
C41 C43 H43C 109.5
H43A C43 H43C 109.5
H43B C43 H43C 109.5
C41 C44 H44A 109.5
C41 C44 H44B 109.5
H44A C44 H44B 109.5
C41 C44 H44C 109.5
H44A C44 H44C 109.5
H44B C44 H44C 109.5
C13 C14 C15 108.6(5)
C13 C14 Mo1 70.8(3)
C15 C14 Mo1 74.5(3)
C13 C14 H14 125.7
C15 C14 H14 125.7
Mo1 C14 H14 120.7
C41 C42 H42A 109.5
C41 C42 H42B 109.5
H42A C42 H42B 109.5
C41 C42 H42C 109.5
H42A C42 H42C 109.5
H42B C42 H42C 109.5
C15 C11 C12 109.3(5)
C15 C11 Mo1 74.6(3)
C12 C11 Mo1 70.4(3)
C15 C11 H11 125.4
C12 C11 H11 125.4
Mo1 C11 H11 121.2
C11 C15 C14 107.1(5)
C11 C15 Mo1 70.8(3)
C14 C15 Mo1 70.8(3)
C11 C15 H15 126.5
C14 C15 H15 126.5
Mo1 C15 H15 123.6
C31 C32 C33 116.8(4)
C31 C32 C41 123.8(4)
C33 C32 C41 118.2(4)
C31 C32 Mo2 73.1(3)
C33 C32 Mo2 70.0(3)
C41 C32 Mo2 137.3(3)
C34 C35 C36 122.7(5)
C34 C35 Mo2 77.7(3)
C36 C35 Mo2 74.1(3)
C34 C35 H35 118.6
C36 C35 H35 118.6
Mo2 C35 H35 120.4
C35 C36 C31 114.8(4)
C35 C36 C61 120.0(4)
C31 C36 C61 124.5(4)
C35 C36 Mo2 69.1(3)
C31 C36 Mo2 73.3(3)
C61 C36 Mo2 134.4(3)
C24 C25 C21 109.1(6)
C24 C25 Mo2 73.8(4)
C21 C25 Mo2 73.4(3)
C24 C25 H25 125.4
C21 C25 H25 125.4
Mo2 C25 H25 119.1
C35 C34 C33 118.4(5)
C35 C34 C51 120.8(5)
C33 C34 C51 120.7(5)
C35 C34 Mo2 66.8(3)
C33 C34 Mo2 68.1(3)
C51 C34 Mo2 142.1(4)
C22 C21 C25 104.8(6)
C22 C21 Mo2 72.3(3)
C25 C21 Mo2 70.3(3)
C22 C21 H21 127.6
C25 C21 H21 127.6
Mo2 C21 H21 121.7
O1 C1 Mo1 179.5(5)
C32 C31 C36 124.3(5)
C32 C31 Mo2 71.5(3)
C36 C31 Mo2 70.5(3)
C32 C31 H31 117.8
C36 C31 H31 117.8
Mo2 C31 H31 134.2
C23 C24 C25 108.3(6)
C23 C24 Mo2 74.0(3)
C25 C24 Mo2 70.7(4)
C23 C24 H24 125.9
C25 C24 H24 125.9
Mo2 C24 H24 121.2
C34 C33 C32 120.7(5)
C34 C33 Mo2 76.3(3)
C32 C33 Mo2 73.6(3)
C34 C33 H33 119.6
C32 C33 H33 119.6
Mo2 C33 H33 121.7
C11 C12 C13 107.0(5)
C11 C12 Mo1 74.2(3)
C13 C12 Mo1 72.3(3)
C11 C12 H12 126.5
C13 C12 H12 126.5
Mo1 C12 H12 119.0
C135 Mo4 C133 65.25(18)
C135 Mo4 C124 103.3(3)
C133 Mo4 C124 91.7(2)
C135 Mo4 C136 36.96(18)
C133 Mo4 C136 77.67(18)
C124 Mo4 C136 139.7(3)
C135 Mo4 C125 86.2(2)
C133 Mo4 C125 112.7(2)
C124 Mo4 C125 35.6(3)
C136 Mo4 C125 114.0(2)
C135 Mo4 C132 77.73(18)
C133 Mo4 C132 36.33(17)
C124 Mo4 C132 123.4(2)
C136 Mo4 C132 66.25(17)
C125 Mo4 C132 148.9(2)
C135 Mo4 C122 140.49(18)
C133 Mo4 C122 140.55(19)
C124 Mo4 C122 58.1(2)
C136 Mo4 C122 141.74(19)
C125 Mo4 C122 58.1(2)
C132 Mo4 C122 141.71(18)
C135 Mo4 C131 64.08(16)
C133 Mo4 C131 63.24(18)
C124 Mo4 C131 154.6(2)
C136 Mo4 C131 36.06(17)
C125 Mo4 C131 149.3(2)
C132 Mo4 C131 35.42(18)
C122 Mo4 C131 145.37(18)
C135 Mo4 C121 105.29(19)
C133 Mo4 C121 147.0(2)
C124 Mo4 C121 58.6(3)
C136 Mo4 C121 114.7(2)
C125 Mo4 C121 34.6(2)
C132 Mo4 C121 176.2(2)
C122 Mo4 C121 35.46(19)
C131 Mo4 C121 143.7(2)
C135 Mo4 C123 138.4(2)
C133 Mo4 C123 105.20(19)
C124 Mo4 C123 35.1(2)
C136 Mo4 C123 173.1(2)
C125 Mo4 C123 59.2(2)
C132 Mo4 C123 119.8(2)
C122 Mo4 C123 35.52(19)
C131 Mo4 C123 150.8(2)
C121 Mo4 C123 59.6(2)
C135 Mo4 C134 35.42(17)
C133 Mo4 C134 35.50(17)
C124 Mo4 C134 84.4(2)
C136 Mo4 C134 64.36(17)
C125 Mo4 C134 87.5(2)
C132 Mo4 C134 64.05(17)
C122 Mo4 C134 141.68(18)
C131 Mo4 C134 72.94(17)
C121 Mo4 C134 119.78(19)
C123 Mo4 C134 114.31(19)
C135 Mo4 P2 124.62(13)
C133 Mo4 P2 126.17(13)
C124 Mo4 P2 127.03(18)
C136 Mo4 P2 88.67(13)
C125 Mo4 P2 120.38(19)
C132 Mo4 P2 90.50(12)
C122 Mo4 P2 70.13(14)
C131 Mo4 P2 75.27(12)
C121 Mo4 P2 85.83(17)
C123 Mo4 P2 94.44(15)
C134 Mo4 P2 148.17(12)
C101 Mo3 C102 79.0(2)
C101 Mo3 C112 102.24(19)
C102 Mo3 C112 95.7(2)
C101 Mo3 C113 136.2(2)
C102 Mo3 C113 91.7(2)
C112 Mo3 C113 35.62(18)
C101 Mo3 C111 94.4(2)
C102 Mo3 C111 128.9(2)
C112 Mo3 C111 35.76(18)
C113 Mo3 C111 58.91(19)
C101 Mo3 C114 152.39(19)
C102 Mo3 C114 120.34(19)
C112 Mo3 C114 59.08(18)
C113 Mo3 C114 35.37(18)
C111 Mo3 C114 58.39(19)
C101 Mo3 C115 119.2(2)
C102 Mo3 C115 149.6(2)
C112 Mo3 C115 58.29(18)
C113 Mo3 C115 58.14(19)
C111 Mo3 C115 34.35(19)
C114 Mo3 C115 34.86(18)
C101 Mo3 P2 114.73(14)
C102 Mo3 P2 79.40(15)
C112 Mo3 P2 140.68(14)
C113 Mo3 P2 105.14(14)
C111 Mo3 P2 144.14(14)
C114 Mo3 P2 89.60(13)
C115 Mo3 P2 109.90(14)
C101 Mo3 H201 78(2)
C102 Mo3 H201 120.3(19)
C112 Mo3 H201 142.9(19)
C113 Mo3 H201 140(2)
C111 Mo3 H201 107.3(19)
C114 Mo3 H201 104.2(19)
C115 Mo3 H201 88.6(19)
P2 Mo3 H201 62(2)
B2 P2 Mo3 71.0(2)
B2 P2 Mo4 126.4(2)
Mo3 P2 Mo4 137.71(6)
B2 P2 H2 105(3)
Mo3 P2 H2 104(3)
Mo4 P2 H2 106(3)
O102 C102 Mo3 176.3(5)
C131 C132 C133 116.5(4)
C131 C132 C71 123.6(4)
C133 C132 C71 118.4(4)
C131 C132 Mo4 73.0(3)
C133 C132 Mo4 70.9(3)
C71 C132 Mo4 137.8(3)
C113 C114 C115 107.1(5)
C113 C114 Mo3 70.6(3)
C115 C114 Mo3 73.8(3)
C113 C114 H114 126.4
C115 C114 H114 126.4
Mo3 C114 H114 120.9
O101 C101 Mo3 178.4(5)
C113 C112 C111 107.6(5)
C113 C112 Mo3 72.6(3)
C111 C112 Mo3 73.8(3)
C113 C112 H112 126.2
C111 C112 H112 126.2
Mo3 C112 H112 119.3
C131 C136 C135 114.8(4)
C131 C136 C91 125.4(4)
C135 C136 C91 119.2(4)
C131 C136 Mo4 72.9(3)
C135 C136 Mo4 68.8(3)
C91 C136 Mo4 134.9(3)
C134 C133 C132 121.0(5)
C134 C133 Mo4 75.7(3)
C132 C133 Mo4 72.8(3)
C134 C133 H133 119.5
C132 C133 H133 119.5
Mo4 C133 H133 123.4
C134 C135 C136 122.2(5)
C134 C135 Mo4 77.9(3)
C136 C135 Mo4 74.3(3)
C134 C135 H135 118.9
C136 C135 H135 118.9
Mo4 C135 H135 119.8
C83 C81 C82 108.3(5)
C83 C81 C84 107.9(5)
C82 C81 C84 108.8(6)
C83 C81 C134 104.5(4)
C82 C81 C134 114.9(5)
C84 C81 C134 112.1(4)
C72 C71 C74 109.5(4)
C72 C71 C73 106.9(4)
C74 C71 C73 109.2(4)
C72 C71 C132 111.3(4)
C74 C71 C132 108.4(4)
C73 C71 C132 111.6(4)
C112 C113 C114 108.5(5)
C112 C113 Mo3 71.8(3)
C114 C113 Mo3 74.0(3)
C112 C113 H113 125.7
C114 C113 H113 125.7
Mo3 C113 H113 120.2
C111 C115 C114 108.8(5)
C111 C115 Mo3 71.2(3)
C114 C115 Mo3 71.3(3)
C111 C115 H115 125.6
C114 C115 H115 125.6
Mo3 C115 H115 123.5
C71 C73 H73A 109.5
C71 C73 H73B 109.5
H73A C73 H73B 109.5
C71 C73 H73C 109.5
H73A C73 H73C 109.5
H73B C73 H73C 109.5
C135 C134 C133 118.6(4)
C135 C134 C81 120.9(4)
C133 C134 C81 120.2(4)
C135 C134 Mo4 66.7(3)
C133 C134 Mo4 68.8(3)
C81 C134 Mo4 142.9(3)
C81 C84 H84A 109.5
C81 C84 H84B 109.5
H84A C84 H84B 109.5
C81 C84 H84C 109.5
H84A C84 H84C 109.5
H84B C84 H84C 109.5
C81 C82 H82A 109.5
C81 C82 H82B 109.5
H82A C82 H82B 109.5
C81 C82 H82C 109.5
H82A C82 H82C 109.5
H82B C82 H82C 109.5
C132 C131 C136 124.8(5)
C132 C131 Mo4 71.6(3)
C136 C131 Mo4 71.0(3)
C132 C131 H131 117.6
C136 C131 H131 117.6
Mo4 C131 H131 133.8
C121 C122 C123 109.4(5)
C121 C122 Mo4 72.4(3)
C123 C122 Mo4 72.6(3)
C121 C122 H122 125.3
C123 C122 H122 125.3
Mo4 C122 H122 121.3
C91 C93 H93A 109.5
C91 C93 H93B 109.5
H93A C93 H93B 109.5
C91 C93 H93C 109.5
H93A C93 H93C 109.5
H93B C93 H93C 109.5
C125 C121 C122 106.9(6)
C125 C121 Mo4 71.6(4)
C122 C121 Mo4 72.1(3)
C125 C121 H121 126.6
C122 C121 H121 126.6
Mo4 C121 H121 121.5
C91 C92 H92A 109.5
C91 C92 H92B 109.5
H92A C92 H92B 109.5
C91 C92 H92C 109.5
H92A C92 H92C 109.5
H92B C92 H92C 109.5
C61 C64 H64A 109.5
C61 C64 H64B 109.5
H64A C64 H64B 109.5
C61 C64 H64C 109.5
H64A C64 H64C 109.5
H64B C64 H64C 109.5
C54 C51 C53 108.8(6)
C54 C51 C52 107.1(6)
C53 C51 C52 109.3(7)
C54 C51 C34 113.8(5)
C53 C51 C34 114.3(5)
C52 C51 C34 103.2(5)
C91 C94 H94A 109.5
C91 C94 H94B 109.5
H94A C94 H94B 109.5
C91 C94 H94C 109.5
H94A C94 H94C 109.5
H94B C94 H94C 109.5
C61 C63 H63A 109.5
C61 C63 H63B 109.5
H63A C63 H63B 109.5
C61 C63 H63C 109.5
H63A C63 H63C 109.5
H63B C63 H63C 109.5
C61 C62 H62A 109.5
C61 C62 H62B 109.5
H62A C62 H62B 109.5
C61 C62 H62C 109.5
H62A C62 H62C 109.5
H62B C62 H62C 109.5
C71 C74 H74A 109.5
C71 C74 H74B 109.5
H74A C74 H74B 109.5
C71 C74 H74C 109.5
H74A C74 H74C 109.5
H74B C74 H74C 109.5
C124 C123 C122 105.4(6)
C124 C123 Mo4 70.7(3)
C122 C123 Mo4 71.9(3)
C124 C123 H123 127.3
C122 C123 H123 127.3
Mo4 C123 H123 122.0
C36 C61 C63 112.8(4)
C36 C61 C62 110.4(4)
C63 C61 C62 107.7(4)
C36 C61 C64 107.7(4)
C63 C61 C64 108.7(4)
C62 C61 C64 109.5(4)
C71 C72 H72A 109.5
C71 C72 H72B 109.5
H72A C72 H72B 109.5
C71 C72 H72C 109.5
H72A C72 H72C 109.5
H72B C72 H72C 109.5
C136 C91 C92 112.1(4)
C136 C91 C93 111.0(4)
C92 C91 C93 108.7(4)
C136 C91 C94 108.1(4)
C92 C91 C94 107.9(4)
C93 C91 C94 108.9(4)
P2 B2 H203 112(2)
P2 B2 H201 105(4)
H203 B2 H201 99(5)
P2 B2 H202 114(3)
H203 B2 H202 118(4)
H201 B2 H202 107(5)
P1 B1 H102 108(3)
P1 B1 H103 109(2)
H102 B1 H103 132(4)
P1 B1 H101 106(3)
H102 B1 H101 99(4)
H103 B1 H101 99(3)
C81 C83 H83A 109.5
C81 C83 H83B 109.5
H83A C83 H83B 109.5
C81 C83 H83C 109.5
H83A C83 H83C 109.5
H83B C83 H83C 109.5
C115 C111 C112 107.9(5)
C115 C111 Mo3 74.4(3)
C112 C111 Mo3 70.4(3)
C115 C111 H111 126.1
C112 C111 H111 126.1
Mo3 C111 H111 120.9
C51 C54 H54A 109.5
C51 C54 H54B 109.5
H54A C54 H54B 109.5
C51 C54 H54C 109.5
H54A C54 H54C 109.5
H54B C54 H54C 109.5
C24 C23 C22 109.4(6)
C24 C23 Mo2 72.3(4)
C22 C23 Mo2 71.7(3)
C24 C23 H23 125.3
C22 C23 H23 125.3
Mo2 C23 H23 122.4
C121 C125 C124 108.6(6)
C121 C125 Mo4 73.8(3)
C124 C125 Mo4 71.6(4)
C121 C125 H125 125.7
C124 C125 H125 125.7
Mo4 C125 H125 120.7
C123 C124 C125 109.8(6)
C123 C124 Mo4 74.3(3)
C125 C124 Mo4 72.7(4)
C123 C124 H124 125.1
C125 C124 H124 125.1
Mo4 C124 H124 119.6
C51 C52 H52A 109.5
C51 C52 H52B 109.5
H52A C52 H52B 109.5
C51 C52 H52C 109.5
H52A C52 H52C 109.5
H52B C52 H52C 109.5
C51 C53 H53A 109.5
C51 C53 H53B 109.5
H53A C53 H53B 109.5
C51 C53 H53C 109.5
H53A C53 H53C 109.5
H53B C53 H53C 109.5

loop_
_geom_bond_atom_site_label_1
_geom_bond_atom_site_label_2
_geom_bond_distance
Mo2 C35 2.226(5)
Mo2 C33 2.260(5)
Mo2 C25 2.275(6)
Mo2 C36 2.292(5)
Mo2 C32 2.307(5)
Mo2 C21 2.314(5)
Mo2 C24 2.315(6)
Mo2 C22 2.317(5)
Mo2 C31 2.329(5)
Mo2 C23 2.336(5)
Mo2 C34 2.367(5)
Mo2 P1 2.5730(14)
Mo1 C1 1.946(6)
Mo1 C2 1.961(6)
Mo1 C12 2.292(5)
Mo1 C13 2.301(5)
Mo1 C11 2.340(5)
Mo1 C14 2.342(5)
Mo1 C15 2.389(5)
Mo1 P1 2.5099(13)
Mo1 H101 1.87(5)
P1 B1 1.907(7)
P1 H1 1.28(5)
C41 C43 1.522(7)
C41 C42 1.530(8)
C41 C44 1.535(7)
C41 C32 1.539(7)
C22 C23 1.406(8)
C22 C21 1.419(8)
C22 H22 0.9500
O1 C1 1.161(6)
O2 C2 1.147(6)
C13 C14 1.405(8)
C13 C12 1.419(8)
C13 H13 0.9500
C43 H43A 0.9800
C43 H43B 0.9800
C43 H43C 0.9800
C44 H44A 0.9800
C44 H44B 0.9800
C44 H44C 0.9800
C14 C15 1.414(8)
C14 H14 0.9500
C42 H42A 0.9800
C42 H42B 0.9800
C42 H42C 0.9800
C11 C15 1.405(8)
C11 C12 1.410(9)
C11 H11 0.9500
C15 H15 0.9500
C32 C31 1.409(7)
C32 C33 1.427(7)
C35 C34 1.404(7)
C35 C36 1.425(7)
C35 H35 0.9500
C36 C31 1.433(7)
C36 C61 1.529(7)
C25 C24 1.400(10)
C25 C21 1.430(9)
C25 H25 0.9500
C34 C33 1.416(7)
C34 C51 1.546(7)
C21 H21 0.9500
C31 H31 0.9500
C24 C23 1.351(9)
C24 H24 0.9500
C33 H33 0.9500
C12 H12 0.9500
Mo4 C135 2.227(5)
Mo4 C133 2.280(5)
Mo4 C124 2.285(6)
Mo4 C136 2.299(5)
Mo4 C125 2.300(6)
Mo4 C132 2.306(5)
Mo4 C122 2.322(4)
Mo4 C131 2.324(5)
Mo4 C121 2.327(5)
Mo4 C123 2.331(5)
Mo4 C134 2.371(5)
Mo4 P2 2.5730(13)
Mo3 C101 1.951(5)
Mo3 C102 1.956(6)
Mo3 C112 2.297(5)
Mo3 C113 2.308(5)
Mo3 C111 2.342(5)
Mo3 C114 2.351(5)
Mo3 C115 2.383(5)
Mo3 P2 2.5174(13)
Mo3 H201 1.99(7)
P2 B2 1.920(7)
P2 H2 1.15(5)
O102 C102 1.153(6)
C132 C131 1.408(7)
C132 C133 1.430(7)
C132 C71 1.545(7)
C114 C113 1.416(7)
C114 C115 1.418(7)
C114 H114 0.9500
O101 C101 1.160(6)
C112 C113 1.408(7)
C112 C111 1.425(7)
C112 H112 0.9500
C136 C131 1.431(7)
C136 C135 1.436(7)
C136 C91 1.522(7)
C133 C134 1.421(7)
C133 H133 0.9500
C135 C134 1.405(7)
C135 H135 0.9500
C81 C83 1.514(8)
C81 C82 1.518(8)
C81 C84 1.531(8)
C81 C134 1.549(7)
C71 C72 1.528(7)
C71 C74 1.529(7)
C71 C73 1.540(7)
C113 H113 0.9500
C115 C111 1.396(8)
C115 H115 0.9500
C73 H73A 0.9800
C73 H73B 0.9800
C73 H73C 0.9800
C84 H84A 0.9800
C84 H84B 0.9800
C84 H84C 0.9800
C82 H82A 0.9800
C82 H82B 0.9800
C82 H82C 0.9800
C131 H131 0.9500
C122 C121 1.416(8)
C122 C123 1.420(8)
C122 H122 0.9500
C93 C91 1.539(7)
C93 H93A 0.9800
C93 H93B 0.9800
C93 H93C 0.9800
C121 C125 1.377(10)
C121 H121 0.9500
C92 C91 1.534(7)
C92 H92A 0.9800
C92 H92B 0.9800
C92 H92C 0.9800
C64 C61 1.537(7)
C64 H64A 0.9800
C64 H64B 0.9800
C64 H64C 0.9800
C51 C54 1.502(9)
C51 C53 1.505(9)
C51 C52 1.533(9)
C94 C91 1.546(7)
C94 H94A 0.9800
C94 H94B 0.9800
C94 H94C 0.9800
C63 C61 1.530(7)
C63 H63A 0.9800
C63 H63B 0.9800
C63 H63C 0.9800
C62 C61 1.537(7)
C62 H62A 0.9800
C62 H62B 0.9800
C62 H62C 0.9800
C74 H74A 0.9800
C74 H74B 0.9800
C74 H74C 0.9800
C123 C124 1.392(10)
C123 H123 0.9500
C72 H72A 0.9800
C72 H72B 0.9800
C72 H72C 0.9800
B2 H203 1.09(4)
B2 H201 0.98(7)
B2 H202 1.06(5)
B1 H102 1.12(6)
B1 H103 1.15(5)
B1 H101 1.24(5)
C83 H83A 0.9800
C83 H83B 0.9800
C83 H83C 0.9800
C111 H111 0.9500
C54 H54A 0.9800
C54 H54B 0.9800
C54 H54C 0.9800
C23 H23 0.9500
C125 C124 1.403(11)
C125 H125 0.9500
C124 H124 0.9500
C52 H52A 0.9800
C52 H52B 0.9800
C52 H52C 0.9800
C53 H53A 0.9800
C53 H53B 0.9800
C53 H53C 0.9800
